data_7051068
loop_
_publ_author_name
'Coles, Simon J.'
'Durran, Sean E.'
'Hursthouse, Michael B.'
'Slawin, Alexandra M. Z.'
'Smith, Martin B.'

_publ_section_title
;
 Late transition metal complexes of a new P-N ligand
 Ph~2~PCH~2~N(H)C~5~H~3~(Cl-5)N: synthesis and structural studies
;
_journal_issue 3
_journal_name_full 'New Journal of Chemistry'
_journal_page_first 416
_journal_page_last 422
_journal_paper_doi 10.1039/b008502m
_journal_volume 25
_journal_year 2001
_chemical_formula_analytical 'C18 H16 Au Cl2 N2 P '
_chemical_formula_moiety 'C18 H16 Au Cl2 N2 P '
_chemical_formula_structural 'C18 H16 Au Cl2 N2 P '
_chemical_formula_sum 'C18 H16 Au Cl2 N2 P'
_chemical_formula_weight 559.18
_space_group_IT_number 2
_symmetry_cell_setting triclinic
_symmetry_Int_Tables_number 2
_symmetry_space_group_name_Hall '-P 1'
_symmetry_space_group_name_H-M 'P -1'
_cell_angle_alpha 109.31(2)
_cell_angle_beta 95.75(3)
_cell_angle_gamma 102.41(3)
_cell_formula_units_Z 2
_cell_length_a 9.849(3)
_cell_length_b 11.647(3)
_cell_length_c 9.054(2)
_cell_measurement_reflns_used 25
_cell_measurement_temperature 293.2
_cell_measurement_theta_max 13.7
_cell_measurement_theta_min 10.5
_cell_volume 940.6(5)
_computing_cell_refinement 'MSC/AFC Diffractometer Control'
_computing_data_collection 'MSC/AFC Diffractometer Control'
_computing_data_reduction 'teXsan (MSC, 1992-1997)'
_computing_publication_material 'teXsan (MSC, 1992-1997)'
_computing_structure_refinement 'teXsan (MSC, 1992-1997)'
_computing_structure_solution
;
'DIRDIF92 PATTY (Beurskens, 1992)
;
_diffrn_ambient_temperature 293.2
_diffrn_measurement_device_type 'Rigaku AFC7S'
_diffrn_measurement_method \w
_diffrn_orient_matrix_UB_11 -0.06904
_diffrn_orient_matrix_UB_12 -0.02833
_diffrn_orient_matrix_UB_13 -0.10197
_diffrn_orient_matrix_UB_21 -0.00200
_diffrn_orient_matrix_UB_22 -0.08976
_diffrn_orient_matrix_UB_23 -0.01730
_diffrn_orient_matrix_UB_31 -0.08015
_diffrn_orient_matrix_UB_32 -0.00626
_diffrn_orient_matrix_UB_33 0.05906
_diffrn_radiation_detector 'scintillation counter'
_diffrn_radiation_monochromator graphite
_diffrn_radiation_source 'X-ray tube'
_diffrn_radiation_type 'Mo K\a'
_diffrn_radiation_wavelength 0.7107
_diffrn_reflns_av_R_equivalents 0.02916
_diffrn_reflns_av_sigmaI/netI 0.060
_diffrn_reflns_limit_h_max 11
_diffrn_reflns_limit_h_min 0
_diffrn_reflns_limit_k_max 13
_diffrn_reflns_limit_k_min -13
_diffrn_reflns_limit_l_max 10
_diffrn_reflns_limit_l_min -10
_diffrn_reflns_number 3514
_diffrn_reflns_reduction_process 'Lp corrections applied'
_diffrn_reflns_theta_max 24.99
_diffrn_reflns_theta_min 2.93
_diffrn_standards_decay_% 2.35
_diffrn_standards_interval_count 150
_diffrn_standards_number 3
_exptl_absorpt_coefficient_mu 8.168
_exptl_absorpt_correction_T_max 1.000
_exptl_absorpt_correction_T_min 0.476
_exptl_absorpt_correction_type
;
\y scans (North,Phillips & Matthews, 1968)
;
_exptl_crystal_colour colourless
_exptl_crystal_density_diffrn 1.974
_exptl_crystal_density_meas 'not measured'
_exptl_crystal_description plate
_exptl_crystal_F_000 532.00
_exptl_crystal_size_max 0.13
_exptl_crystal_size_mid 0.10
_exptl_crystal_size_min 0.03
_exptl_special_details
;
The scan width was (1.00+0.35tan\q)\% with an \w
scan speed of 16\% per minute 
(up to 5 scans to achieve I/\s(I) > 12).
Stationary background counts were recorded at each end of the
scan, and the scan time:background time ratio was 2:1.
;
_refine_diff_density_max 1.39
_refine_diff_density_min -0.80
_refine_ls_extinction_coef 0.00000058(4)
_refine_ls_extinction_expression 'equ(3) Acta Cryst.(1968) A24, p213.'
_refine_ls_extinction_method 'Zachariasen (1967)'
_refine_ls_goodness_of_fit_all 1.349
_refine_ls_goodness_of_fit_ref 1.349
_refine_ls_hydrogen_treatment noref
_refine_ls_matrix_type full
_refine_ls_number_constraints 0
_refine_ls_number_parameters 218
_refine_ls_number_reflns 2436
_refine_ls_number_restraints 0
_refine_ls_R_factor_all 0.0258
_refine_ls_R_factor_gt 0.0258
_refine_ls_shift/esd_max 0.0046
_refine_ls_shift/esd_mean 0.0572
_refine_ls_structure_factor_coef F
_refine_ls_weighting_scheme 'w = 1/[\s^2^(Fo) + 0.00002|Fo|^2^]'
_refine_ls_wR_factor_all 0.0245
_refine_ls_wR_factor_ref 0.0245
_reflns_number_gt 2436
_reflns_number_total 3306
_reflns_threshold_expression I>3.00\s(I)
_cod_data_source_file b008502m.txt
_cod_data_source_block 6
_cod_depositor_comments
;
 Adding additional information from the original data file.

 Antanas Vaitkus,
 2017-02-09
;
_cod_original_formula_sum 'C18 H16 Au Cl2 N2 P '
_cod_database_code 7051068

loop_
_symmetry_equiv_pos_as_xyz
'  +x,  +y,  +z'
'  -x,  -y,  -z'

loop_
_atom_site_label
_atom_site_fract_x
_atom_site_fract_y
_atom_site_fract_z
_atom_site_U_iso_or_equiv
_atom_site_occupancy
_atom_site_refinement_flags
_atom_site_adp_type
_atom_site_calc_flag
_atom_site_calc_attached_atom
Au(1) 0.05990(3) 0.29706(3) 0.48272(3) 0.04357(8) 1.000 . Uani d ?
Cl(1) 0.0476(2) 0.3338(2) 0.2486(2) 0.0594(6) 1.000 . Uani d ?
Cl(18) 0.5902(2) 0.7810(3) 0.5838(3) 0.098(1) 1.000 . Uani d ?
P(1) 0.0586(2) 0.2717(2) 0.7163(2) 0.0404(5) 1.000 . Uani d ?
N(14) 0.3038(5) 0.4527(5) 0.8849(6) 0.044(2) 1.000 . Uani d ?
N(16) 0.5049(5) 0.5649(5) 0.8381(7) 0.047(2) 1.000 . Uani d ?
C(1) 0.1365(6) 0.1505(6) 0.7438(8) 0.042(2) 1.000 . Uani d ?
C(2) 0.1856(7) 0.0745(7) 0.6209(8) 0.045(2) 1.000 . Uani d ?
C(3) 0.2489(8) -0.0147(7) 0.6445(9) 0.058(2) 1.000 . Uani d ?
C(4) 0.2626(9) -0.0282(8) 0.790(1) 0.070(3) 1.000 . Uani d ?
C(5) 0.2131(9) 0.0471(9) 0.913(1) 0.073(3) 1.000 . Uani d ?
C(6) 0.1504(8) 0.1365(8) 0.8911(8) 0.061(3) 1.000 . Uani d ?
C(7) -0.1182(6) 0.2461(6) 0.7584(7) 0.038(2) 1.000 . Uani d ?
C(8) -0.1848(7) 0.1455(7) 0.8003(8) 0.053(2) 1.000 . Uani d ?
C(9) -0.3214(8) 0.1312(8) 0.826(1) 0.068(3) 1.000 . Uani d ?
C(10) -0.3941(8) 0.2181(9) 0.8142(9) 0.065(3) 1.000 . Uani d ?
C(11) -0.3300(8) 0.3165(8) 0.7734(9) 0.060(3) 1.000 . Uani d ?
C(12) -0.1939(7) 0.3311(7) 0.7451(8) 0.049(2) 1.000 . Uani d ?
C(13) 0.1561(7) 0.4167(6) 0.8873(7) 0.043(2) 1.000 . Uani d ?
C(15) 0.3631(6) 0.5323(6) 0.8131(7) 0.039(2) 1.000 . Uani d ?
C(17) 0.5689(7) 0.6385(7) 0.7660(9) 0.057(3) 1.000 . Uani d ?
C(18) 0.4978(7) 0.6852(7) 0.6718(9) 0.056(2) 1.000 . Uani d ?
C(19) 0.3520(7) 0.6543(7) 0.6482(8) 0.051(2) 1.000 . Uani d ?
C(20) 0.2829(6) 0.5768(6) 0.7184(8) 0.043(2) 1.000 . Uani d ?
H(2) 0.1762 0.0832 0.5201 0.055 1.000 . Uiso c ?
H(3) 0.2830 -0.0671 0.5597 0.070 1.000 . Uiso c ?
H(4) 0.3064 -0.0898 0.8058 0.084 1.000 . Uiso c ?
H(5) 0.2222 0.0370 1.0129 0.088 1.000 . Uiso c ?
H(6) 0.1166 0.1881 0.9763 0.074 1.000 . Uiso c ?
H(8) -0.1350 0.0864 0.8109 0.063 1.000 . Uiso c ?
H(9) -0.3662 0.0611 0.8513 0.082 1.000 . Uiso c ?
H(10) -0.4878 0.2091 0.8343 0.078 1.000 . Uiso c ?
H(11) -0.3802 0.3757 0.7645 0.073 1.000 . Uiso c ?
H(12) -0.1514 0.3997 0.7157 0.058 1.000 . Uiso c ?
H(13a) 0.1179 0.4841 0.8835 0.052 1.000 . Uiso c ?
H(13b) 0.1442 0.4027 0.9832 0.052 1.000 . Uiso c ?
H(14n) 0.3744 0.4468 0.9600 0.073 1.000 . Uiso c ?
H(17) 0.6693 0.6597 0.7804 0.069 1.000 . Uiso c ?
H(19) 0.2997 0.6865 0.5843 0.062 1.000 . Uiso c ?
H(20) 0.1826 0.5542 0.7033 0.052 1.000 . Uiso c ?

loop_
_atom_site_aniso_label
_atom_site_aniso_U_11
_atom_site_aniso_U_22
_atom_site_aniso_U_33
_atom_site_aniso_U_12
_atom_site_aniso_U_13
_atom_site_aniso_U_23
Au(1) 0.0474(2) 0.0525(2) 0.0376(2) 0.0137(1) 0.0102(1) 0.0238(1)
Cl(1) 0.065(1) 0.087(2) 0.048(1) 0.032(1) 0.0202(9) 0.042(1)
Cl(18) 0.076(2) 0.119(2) 0.116(2) -0.008(1) 0.007(1) 0.088(2)
P(1) 0.044(1) 0.046(1) 0.0359(9) 0.0112(9) 0.0077(8) 0.0211(9)
N(14) 0.035(3) 0.054(4) 0.050(3) 0.010(3) 0.002(3) 0.029(3)
N(16) 0.037(3) 0.054(4) 0.062(4) 0.014(3) 0.009(3) 0.034(3)
C(1) 0.041(4) 0.046(4) 0.045(4) 0.010(3) 0.010(3) 0.022(3)
C(2) 0.050(4) 0.041(4) 0.040(4) 0.006(3) 0.005(3) 0.016(3)
C(3) 0.058(5) 0.049(5) 0.059(5) 0.014(4) 0.006(4) 0.010(4)
C(4) 0.084(6) 0.058(6) 0.077(6) 0.036(5) 0.006(5) 0.027(5)
C(5) 0.103(7) 0.078(7) 0.060(5) 0.046(6) 0.020(5) 0.036(5)
C(6) 0.079(6) 0.074(6) 0.048(5) 0.036(5) 0.021(4) 0.032(4)
C(7) 0.042(4) 0.038(4) 0.032(3) 0.008(3) 0.002(3) 0.013(3)
C(8) 0.054(4) 0.057(5) 0.061(5) 0.017(4) 0.017(4) 0.036(4)
C(9) 0.055(5) 0.080(7) 0.083(6) 0.008(5) 0.017(4) 0.052(5)
C(10) 0.045(4) 0.087(7) 0.062(5) 0.010(5) 0.014(4) 0.028(5)
C(11) 0.053(5) 0.060(6) 0.063(5) 0.024(4) 0.003(4) 0.013(4)
C(12) 0.053(4) 0.042(5) 0.051(4) 0.010(4) 0.006(3) 0.019(4)
C(13) 0.042(4) 0.046(5) 0.042(4) 0.007(3) 0.008(3) 0.018(3)
C(15) 0.036(4) 0.043(4) 0.041(4) 0.013(3) 0.006(3) 0.016(3)
C(17) 0.037(4) 0.072(6) 0.070(5) 0.010(4) 0.006(4) 0.040(5)
C(18) 0.048(4) 0.061(5) 0.064(5) 0.002(4) 0.010(4) 0.039(4)
C(19) 0.057(5) 0.052(5) 0.051(4) 0.019(4) 0.002(4) 0.027(4)
C(20) 0.039(4) 0.045(5) 0.052(4) 0.014(3) 0.002(3) 0.024(4)

loop_
_atom_type_symbol
_atom_type_oxidation_number
_atom_type_number_in_cell
_atom_type_scat_dispersion_real
_atom_type_scat_dispersion_imag
_atom_type_scat_source
C 0 36 0.002 0.002
;International Tables for Crystallography
(1992, Vol. C, Tables 4.2.6.8 and 6.1.1.1)
;
H 0 32 0.000 0.000
;International Tables for Crystallography
(1992, Vol. C, Table 6.1.1.2)
;
N 0 4 0.004 0.003
;International Tables for Crystallography
(1992, Vol. C, Tables 4.2.6.8 and 6.1.1.1)
;
P 0 2 0.090 0.095
;International Tables for Crystallography
(1992, Vol. C, Tables 4.2.6.8 and 6.1.1.1)
;
Cl 0 4 0.132 0.159
;International Tables for Crystallography
(1992, Vol. C, Tables 4.2.6.8 and 6.1.1.1)
;
Au 0 2 -2.688 8.798
;International Tables for Crystallography
(1992, Vol. C, Tables 4.2.6.8 and 6.1.1.1)
;

loop_
_geom_angle_atom_site_label_1
_geom_angle_atom_site_label_2
_geom_angle_atom_site_label_3
_geom_angle
_geom_angle_site_symmetry_1
_geom_angle_site_symmetry_2
_geom_angle_site_symmetry_3
_geom_angle_publ_flag
Cl(1) Au(1) P(1) 174.96(7) . . . yes
Au(1) P(1) C(1) 116.8(2) . . . yes
Au(1) P(1) C(7) 110.7(2) . . . yes
Au(1) P(1) C(13) 112.7(2) . . . yes
C(1) P(1) C(7) 109.3(3) . . . yes
C(1) P(1) C(13) 103.9(3) . . . yes
C(7) P(1) C(13) 102.4(3) . . . yes
C(13) N(14) C(15) 124.4(5) . . . yes
C(13) N(14) H(14n) 122.6 . . . no
C(15) N(14) H(14n) 110.1 . . . no
C(15) N(16) C(17) 118.2(5) . . . yes
P(1) C(1) C(2) 120.3(5) . . . yes
P(1) C(1) C(6) 120.0(6) . . . yes
C(2) C(1) C(6) 119.6(6) . . . yes
C(1) C(2) C(3) 119.9(6) . . . yes
C(1) C(2) H(2) 120.2 . . . no
C(3) C(2) H(2) 119.9 . . . no
C(2) C(3) C(4) 120.3(7) . . . yes
C(2) C(3) H(3) 119.9 . . . no
C(4) C(3) H(3) 119.8 . . . no
C(3) C(4) C(5) 119.9(7) . . . yes
C(3) C(4) H(4) 119.8 . . . no
C(5) C(4) H(4) 120.3 . . . no
C(4) C(5) C(6) 120.5(7) . . . yes
C(4) C(5) H(5) 119.5 . . . no
C(6) C(5) H(5) 120.0 . . . no
C(1) C(6) C(5) 119.8(7) . . . yes
C(1) C(6) H(6) 120.3 . . . no
C(5) C(6) H(6) 119.9 . . . no
P(1) C(7) C(8) 124.6(5) . . . yes
P(1) C(7) C(12) 117.4(5) . . . yes
C(8) C(7) C(12) 118.0(6) . . . yes
C(7) C(8) C(9) 120.7(7) . . . yes
C(7) C(8) H(8) 119.6 . . . no
C(9) C(8) H(8) 119.7 . . . no
C(8) C(9) C(10) 120.2(7) . . . yes
C(8) C(9) H(9) 119.8 . . . no
C(10) C(9) H(9) 119.9 . . . no
C(9) C(10) C(11) 119.5(7) . . . yes
C(9) C(10) H(10) 120.1 . . . no
C(11) C(10) H(10) 120.3 . . . no
C(10) C(11) C(12) 121.0(7) . . . yes
C(10) C(11) H(11) 119.5 . . . no
C(12) C(11) H(11) 119.6 . . . no
C(7) C(12) C(11) 120.5(7) . . . yes
C(7) C(12) H(12) 119.7 . . . no
C(11) C(12) H(12) 119.8 . . . no
P(1) C(13) N(14) 112.8(5) . . . yes
P(1) C(13) H(13a) 108.7 . . . no
P(1) C(13) H(13b) 108.7 . . . no
N(14) C(13) H(13a) 107.8 . . . no
N(14) C(13) H(13b) 109.1 . . . no
H(13a) C(13) H(13b) 109.7 . . . no
N(14) C(15) N(16) 115.4(5) . . . yes
N(14) C(15) C(20) 123.0(6) . . . yes
N(16) C(15) C(20) 121.6(6) . . . yes
N(16) C(17) C(18) 123.4(6) . . . yes
N(16) C(17) H(17) 118.6 . . . no
C(18) C(17) H(17) 118.0 . . . no
Cl(18) C(18) C(17) 120.1(5) . . . yes
Cl(18) C(18) C(19) 121.1(5) . . . yes
C(17) C(18) C(19) 118.8(6) . . . yes
C(18) C(19) C(20) 119.2(6) . . . yes
C(18) C(19) H(19) 120.6 . . . no
C(20) C(19) H(19) 120.3 . . . no
C(15) C(20) C(19) 118.8(6) . . . yes
C(15) C(20) H(20) 120.7 . . . no
C(19) C(20) H(20) 120.5 . . . no

loop_
_geom_bond_atom_site_label_1
_geom_bond_atom_site_label_2
_geom_bond_distance
_geom_bond_site_symmetry_1
_geom_bond_site_symmetry_2
_geom_bond_publ_flag
Au(1) Cl(1) 2.294(2) . . yes
Au(1) P(1) 2.231(2) . . yes
Cl(18) C(18) 1.734(7) . . yes
P(1) C(1) 1.817(7) . . yes
P(1) C(7) 1.803(6) . . yes
P(1) C(13) 1.857(7) . . yes
N(14) C(13) 1.429(7) . . yes
N(14) C(15) 1.366(7) . . yes
N(14) H(14n) 0.95 . . no
N(16) C(15) 1.340(7) . . yes
N(16) C(17) 1.333(8) . . yes
C(1) C(2) 1.377(9) . . yes
C(1) C(6) 1.393(8) . . yes
C(2) C(3) 1.383(9) . . yes
C(2) H(2) 0.95 . . no
C(3) C(4) 1.38(1) . . yes
C(3) H(3) 0.95 . . no
C(4) C(5) 1.37(1) . . yes
C(4) H(4) 0.95 . . no
C(5) C(6) 1.375(9) . . yes
C(5) H(5) 0.95 . . no
C(6) H(6) 0.95 . . no
C(7) C(8) 1.400(9) . . yes
C(7) C(12) 1.390(8) . . yes
C(8) C(9) 1.372(9) . . yes
C(8) H(8) 0.95 . . no
C(9) C(10) 1.38(1) . . yes
C(9) H(9) 0.95 . . no
C(10) C(11) 1.37(1) . . yes
C(10) H(10) 0.95 . . no
C(11) C(12) 1.375(9) . . yes
C(11) H(11) 0.95 . . no
C(12) H(12) 0.95 . . no
C(13) H(13a) 0.95 . . no
C(13) H(13b) 0.95 . . no
C(15) C(20) 1.401(7) . . yes
C(17) C(18) 1.365(8) . . yes
C(17) H(17) 0.95 . . no
C(18) C(19) 1.379(9) . . yes
C(19) C(20) 1.373(9) . . yes
C(19) H(19) 0.95 . . no
C(20) H(20) 0.95 . . no

loop_
_geom_contact_atom_site_label_1
_geom_contact_atom_site_label_2
_geom_contact_distance
_geom_contact_site_symmetry_1
_geom_contact_site_symmetry_2
_geom_contact_publ_flag
Cl(18) C(2) 3.525(7) . 2_666 no
N(14) N(16) 3.073(7) . 2_667 no
N(14) C(11) 3.303(9) . 2_567 no
N(16) C(11) 3.529(9) . 1_655 no
C(10) C(15) 3.59(1) . 2_567 no
C(11) C(13) 3.52(1) . 2_567 no
C(12) C(13) 3.56(1) . 2_567 no
